data_7221179
loop_
_publ_author_name
'Volk, K.'
'Mueller, W.'

_publ_section_title
;
 Darstellung und Struktur der Phase Li5 Na2 Sn4
;
_journal_name_full
;
Zeitschrift fuer Naturforschung, Teil B. Anorganische Chemie, Organische 
Chemie (33,1978-41,1986)
;
_journal_page_first 823
_journal_page_last 826
_journal_volume 33
_journal_year 1978
_chemical_formula_sum 'Li5 Na2 Sn4'
_space_group_IT_number 166
_symmetry_space_group_name_Hall '-R 3 2"'
_symmetry_space_group_name_H-M 'R -3 m :H'
_cell_angle_alpha 90
_cell_angle_beta 90
_cell_angle_gamma 120
_cell_formula_units_Z 6
_cell_length_a 4.723
_cell_length_b 4.723
_cell_length_c 71.78
_cell_volume 1386.660
_citation_journal_id_ASTM ZNBAD2
_cod_data_source_file Volk_ZNBAD2_1978_983.cif
_cod_data_source_block Li5Na2Sn4
_cod_original_cell_volume 1386.66
_cod_database_code 7221179

loop_
_symmetry_equiv_pos_as_xyz
x,y,z
-y,x-y,z
-x+y,-x,z
y,x,-z
-x,-x+y,-z
x-y,-y,-z
-x,-y,-z
y,-x+y,-z
x-y,x,-z
-y,-x,z
x,x-y,z
-x+y,y,z
x+2/3,y+1/3,z+1/3
-y+2/3,x-y+1/3,z+1/3
-x+y+2/3,-x+1/3,z+1/3
y+2/3,x+1/3,-z+1/3
-x+2/3,-x+y+1/3,-z+1/3
x-y+2/3,-y+1/3,-z+1/3
-x+2/3,-y+1/3,-z+1/3
y+2/3,-x+y+1/3,-z+1/3
x-y+2/3,x+1/3,-z+1/3
-y+2/3,-x+1/3,z+1/3
x+2/3,x-y+1/3,z+1/3
-x+y+2/3,y+1/3,z+1/3
x+1/3,y+2/3,z+2/3
-y+1/3,x-y+2/3,z+2/3
-x+y+1/3,-x+2/3,z+2/3
y+1/3,x+2/3,-z+2/3
-x+1/3,-x+y+2/3,-z+2/3
x-y+1/3,-y+2/3,-z+2/3
-x+1/3,-y+2/3,-z+2/3
y+1/3,-x+y+2/3,-z+2/3
x-y+1/3,x+2/3,-z+2/3
-y+1/3,-x+2/3,z+2/3
x+1/3,x-y+2/3,z+2/3
-x+y+1/3,y+2/3,z+2/3

loop_
_atom_site_label
_atom_site_type_symbol
_atom_site_fract_x
_atom_site_fract_y
_atom_site_fract_z
_atom_site_occupancy
_atom_site_U_iso_or_equiv
Na2 Na 0 0 0.05 1 0.0
Li5 Li 0 0 0.316 1 0.0
Li2 Li 0 0 0.276 1 0.0
Li4 Li 0 0 0.446 1 0.0
Sn4 Sn 0 0 0.15919 1 0.0
Li1 Li 0 0 0.481 1 0.0
Sn1 Sn 0 0 0.11955 1 0.0
Na1 Na 0 0 0.2377 1 0.0
Sn3 Sn 0 0 0.39942 1 0.0
Li3 Li 0 0 0.198 1 0.0
Sn2 Sn 0 0 0.35912 1 0.0
